data_1010301
loop_
_publ_author_name
'Ernst, T.'

_publ_section_title
;
 Darstellung und Kristallstruktur von Lithiumhydroxyd
;
_journal_coden_ASTM ZPCBAL
_journal_name_full
;
Zeitschrift f\"ur Physikalische Chemie, Abteilung B: Chemie der
Elementarprozesse, Aufbau der Materie
;
_journal_page_first 65
_journal_page_last 88
_journal_volume 20
_journal_year 1933
_chemical_formula_structural 'Li O H'
_chemical_formula_sum 'H Li O'
_chemical_name_systematic 'Lithium hydroxide'
_space_group_IT_number 129
_symmetry_cell_setting tetragonal
_symmetry_space_group_name_Hall 'P 4ab 2ab -1ab'
_symmetry_space_group_name_H-M 'P 4/n m m :1'
_cell_angle_alpha 90
_cell_angle_beta 90
_cell_angle_gamma 90
_cell_formula_units_Z 2
_cell_length_a 3.549(4)
_cell_length_b 3.549(4)
_cell_length_c 4.334(8)
_cell_volume 54.6
_database_code_amcsd 0017227
_exptl_crystal_density_meas 1.46(0)
_cod_depositor_comments
;
 Removing dummy H atoms since the hydrogen atoms they represent are already
 marked using the _atom_site_attached_hydrogens data item.

 Antanas Vaitkus,
 2017-09-11
;
_cod_original_sg_symbol_H-M 'P 4/n m m S'
_cod_database_code 1010301

loop_
_symmetry_equiv_pos_as_xyz
x,y,z
-x,-y,z
1/2+x,1/2+y,-z
1/2-x,1/2-y,-z
-x,y,z
x,-y,z
1/2-x,1/2+y,-z
1/2+x,1/2-y,-z
-y,x,-z
y,-x,-z
1/2-y,1/2+x,z
1/2+y,1/2-x,z
y,x,-z
-y,-x,-z
1/2+y,1/2+x,z
1/2-y,1/2-x,z

loop_
_atom_site_label
_atom_site_type_symbol
_atom_site_symmetry_multiplicity
_atom_site_Wyckoff_symbol
_atom_site_fract_x
_atom_site_fract_y
_atom_site_fract_z
_atom_site_occupancy
_atom_site_attached_hydrogens
_atom_site_calc_flag
Li1 Li1+ 2 a 0. 0. 0. 1. 0 d
O1 O2- 2 c 0. 0.5 0.2 1. 1 d

loop_
_atom_type_symbol
_atom_type_oxidation_number
Li1+ 1.000
O2- -2.000

loop_
_cod_related_entry_id
_cod_related_entry_database
_cod_related_entry_code
1 AMCSD 0017227
